data_7026169
loop_
_publ_author_name
'Wang, Liying'
'Ma, Haiyan'

_publ_section_title
;
 Zinc complexes supported by multidentate aminophenolate ligands:
 synthesis, structure and catalysis in ring-opening polymerization of
 rac-lactide.
;
_journal_issue 34
_journal_name_full 'Dalton transactions (Cambridge, England : 2003)'
_journal_page_first 7897
_journal_page_last 7910
_journal_paper_doi 10.1039/c0dt00250j
_journal_volume 39
_journal_year 2010
_chemical_absolute_configuration ad
_chemical_formula_sum 'C30 H53 N3 O2 Si2 Zn'
_chemical_formula_weight 609.30
_chemical_name_systematic
;
?
;
_space_group_IT_number 19
_symmetry_cell_setting orthorhombic
_symmetry_space_group_name_Hall 'P 2ac 2ab'
_symmetry_space_group_name_H-M 'P 21 21 21'
_atom_sites_solution_hydrogens geom
_atom_sites_solution_primary direct
_atom_sites_solution_secondary difmap
_audit_creation_method SHELXL-97
_cell_angle_alpha 90.00
_cell_angle_beta 90.00
_cell_angle_gamma 90.00
_cell_formula_units_Z 4
_cell_length_a 12.0516(7)
_cell_length_b 15.5157(9)
_cell_length_c 18.0946(10)
_cell_measurement_reflns_used 6826
_cell_measurement_temperature 293(2)
_cell_measurement_theta_max 52.795
_cell_measurement_theta_min 4.836
_cell_volume 3383.5(3)
_computing_cell_refinement 'Bruker SMART'
_computing_data_collection 'Bruker SMART'
_computing_data_reduction 'Bruker SHELXTL'
_computing_molecular_graphics 'Bruker SHELXTL'
_computing_publication_material 'Bruker SHELXTL'
_computing_structure_refinement 'SHELXL-97 (Sheldrick, 1997)'
_computing_structure_solution 'SHELXS-97 (Sheldrick, 1990)'
_diffrn_ambient_temperature 293(2)
_diffrn_measured_fraction_theta_full 0.997
_diffrn_measured_fraction_theta_max 0.997
_diffrn_measurement_device_type 'CCD area detector'
_diffrn_measurement_method 'phi and omega scans'
_diffrn_radiation_monochromator graphite
_diffrn_radiation_source 'fine-focus sealed tube'
_diffrn_radiation_type MoK\a
_diffrn_radiation_wavelength 0.71073
_diffrn_reflns_av_R_equivalents 0.0474
_diffrn_reflns_av_sigmaI/netI 0.0534
_diffrn_reflns_limit_h_max 15
_diffrn_reflns_limit_h_min -15
_diffrn_reflns_limit_k_max 19
_diffrn_reflns_limit_k_min -19
_diffrn_reflns_limit_l_max 23
_diffrn_reflns_limit_l_min -17
_diffrn_reflns_number 20151
_diffrn_reflns_theta_full 27.00
_diffrn_reflns_theta_max 27.00
_diffrn_reflns_theta_min 1.73
_exptl_absorpt_coefficient_mu 0.825
_exptl_absorpt_correction_T_max 1.00000
_exptl_absorpt_correction_T_min 0.83755
_exptl_absorpt_correction_type empirical
_exptl_absorpt_process_details sadabs
_exptl_crystal_colour colorless
_exptl_crystal_density_diffrn 1.196
_exptl_crystal_density_method 'not measured'
_exptl_crystal_description prismatic
_exptl_crystal_F_000 1312
_exptl_crystal_size_max 0.345
_exptl_crystal_size_mid 0.326
_exptl_crystal_size_min 0.265
_refine_diff_density_max 0.443
_refine_diff_density_min -0.274
_refine_diff_density_rms 0.053
_refine_ls_abs_structure_details 'Flack H D (1983), Acta Cryst. A39, 876-881'
_refine_ls_abs_structure_Flack 0.008(9)
_refine_ls_extinction_method none
_refine_ls_goodness_of_fit_ref 1.018
_refine_ls_hydrogen_treatment constr
_refine_ls_matrix_type full
_refine_ls_number_parameters 356
_refine_ls_number_reflns 7318
_refine_ls_number_restraints 0
_refine_ls_restrained_S_all 1.018
_refine_ls_R_factor_all 0.0463
_refine_ls_R_factor_gt 0.0412
_refine_ls_shift/su_max 0.030
_refine_ls_shift/su_mean 0.001
_refine_ls_structure_factor_coef Fsqd
_refine_ls_weighting_details 'calc w=1/[\s^2^(Fo^2^)+(0.0353P)^2^+0.0000P] where P=(Fo^2^+2Fc^2^)/3'
_refine_ls_weighting_scheme calc
_refine_ls_wR_factor_gt 0.0811
_refine_ls_wR_factor_ref 0.0829
_reflns_number_gt 6577
_reflns_number_total 7318
_reflns_threshold_expression >2sigma(I)
_cod_data_source_file c0dt00250j.txt
_cod_data_source_block 1
_cod_depositor_comments
;
The following automatic conversions were performed:

'_symmetry_cell_setting' value 'Orthorhombic' changed to
'orthorhombic' according to
/home/saulius/struct/CIF-dictionaries/cif_core.dic dictionary named
'cif_core.dic' version 2.4.2 from 2011-04-26.

Automatic conversion script
Id: cif_fix_values 1891 2012-01-12 08:04:46Z andrius 
;
_cod_original_sg_symbol_H-M P2(1)2(1)2(1)
_cod_database_code 7026169

loop_
_symmetry_equiv_pos_as_xyz
'x, y, z'
'-x+1/2, -y, z+1/2'
'-x, y+1/2, -z+1/2'
'x+1/2, -y+1/2, -z'

loop_
_atom_site_label
_atom_site_type_symbol
_atom_site_fract_x
_atom_site_fract_y
_atom_site_fract_z
_atom_site_U_iso_or_equiv
_atom_site_adp_type
_atom_site_occupancy
_atom_site_symmetry_multiplicity
_atom_site_calc_flag
_atom_site_refinement_flags
Zn Zn 0.02656(3) 0.489291(17) 0.860565(16) 0.03447(9) Uani 1 1 d .
Si1 Si 0.04267(7) 0.64232(5) 0.95942(4) 0.0413(2) Uani 1 1 d .
Si2 Si -0.17977(7) 0.62151(5) 0.88731(5) 0.0397(2) Uani 1 1 d .
N1 N -0.04479(17) 0.36399(12) 0.85382(11) 0.0313(5) Uani 1 1 d .
N2 N 0.0480(2) 0.47977(14) 0.74286(12) 0.0425(6) Uani 1 1 d .
N3 N -0.04445(19) 0.59242(13) 0.89772(13) 0.0386(5) Uani 1 1 d .
O1 O 0.16666(15) 0.45166(11) 0.90186(11) 0.0402(5) Uani 1 1 d .
O2 O -0.2789(2) 0.33955(16) 0.74025(12) 0.0670(7) Uani 1 1 d .
C1 C 0.2082(2) 0.37179(16) 0.89990(14) 0.0338(6) Uani 1 1 d .
C2 C 0.3244(2) 0.35725(17) 0.90072(15) 0.0358(6) Uani 1 1 d .
C3 C 0.3616(2) 0.27249(18) 0.89706(15) 0.0413(7) Uani 1 1 d .
H3 H 0.4378 0.2630 0.8959 0.050 Uiso 1 1 calc R
C4 C 0.2925(3) 0.20177(17) 0.89500(16) 0.0411(7) Uani 1 1 d .
C5 C 0.1800(2) 0.21691(17) 0.89671(15) 0.0396(7) Uani 1 1 d .
H5 H 0.1316 0.1702 0.8962 0.048 Uiso 1 1 calc R
C6 C 0.1365(2) 0.29986(16) 0.89920(15) 0.0345(6) Uani 1 1 d .
C7 C 0.0143(2) 0.30977(16) 0.90949(15) 0.0381(6) Uani 1 1 d .
H7A H 0.0013 0.3344 0.9580 0.046 Uiso 1 1 calc R
H7B H -0.0189 0.2528 0.9091 0.046 Uiso 1 1 calc R
C8 C -0.0206(3) 0.33532(15) 0.77696(13) 0.0361(6) Uani 1 1 d .
H8A H -0.0724 0.2904 0.7629 0.043 Uiso 1 1 calc R
H8B H 0.0537 0.3115 0.7747 0.043 Uiso 1 1 calc R
C9 C -0.0299(3) 0.40971(17) 0.72332(15) 0.0459(7) Uani 1 1 d .
H9A H -0.0139 0.3895 0.6737 0.055 Uiso 1 1 calc R
H9B H -0.1052 0.4318 0.7238 0.055 Uiso 1 1 calc R
C10 C -0.1662(2) 0.36522(16) 0.87028(16) 0.0360(6) Uani 1 1 d .
H10A H -0.1995 0.4112 0.8415 0.043 Uiso 1 1 calc R
H10B H -0.1754 0.3800 0.9220 0.043 Uiso 1 1 calc R
C11 C -0.2313(2) 0.28374(16) 0.85570(16) 0.0356(6) Uani 1 1 d .
C12 C -0.2432(2) 0.2209(2) 0.90957(17) 0.0433(7) Uani 1 1 d .
H12 H -0.2081 0.2279 0.9550 0.052 Uiso 1 1 calc R
C13 C -0.3063(3) 0.1482(2) 0.8968(2) 0.0542(8) Uani 1 1 d .
H13 H -0.3132 0.1062 0.9331 0.065 Uiso 1 1 calc R
C14 C -0.3587(3) 0.1384(2) 0.8305(2) 0.0606(9) Uani 1 1 d .
H14 H -0.3999 0.0889 0.8216 0.073 Uiso 1 1 calc R
C15 C -0.3515(3) 0.2006(2) 0.77659(19) 0.0561(9) Uani 1 1 d .
H15 H -0.3886 0.1937 0.7319 0.067 Uiso 1 1 calc R
C16 C -0.2886(2) 0.27343(19) 0.78951(16) 0.0437(7) Uani 1 1 d .
C17 C 0.3385(3) 0.11118(17) 0.89278(19) 0.0560(9) Uani 1 1 d .
H17A H 0.2784 0.0706 0.8918 0.084 Uiso 1 1 calc R
H17B H 0.3832 0.1013 0.9359 0.084 Uiso 1 1 calc R
H17C H 0.3832 0.1042 0.8493 0.084 Uiso 1 1 calc R
C18 C 0.4080(2) 0.43191(19) 0.90822(18) 0.0467(8) Uani 1 1 d .
C19 C 0.3995(3) 0.4932(2) 0.84228(19) 0.0670(10) Uani 1 1 d .
H19A H 0.3251 0.5150 0.8388 0.101 Uiso 1 1 calc R
H19B H 0.4178 0.4628 0.7977 0.101 Uiso 1 1 calc R
H19C H 0.4501 0.5403 0.8489 0.101 Uiso 1 1 calc R
C20 C 0.3847(3) 0.4820(2) 0.98004(19) 0.0659(10) Uani 1 1 d .
H20A H 0.3102 0.5039 0.9790 0.099 Uiso 1 1 calc R
H20B H 0.4359 0.5291 0.9843 0.099 Uiso 1 1 calc R
H20C H 0.3933 0.4441 1.0216 0.099 Uiso 1 1 calc R
C21 C 0.5284(3) 0.4006(2) 0.9124(2) 0.0735(11) Uani 1 1 d .
H21A H 0.5771 0.4493 0.9173 0.110 Uiso 1 1 calc R
H21B H 0.5466 0.3695 0.8682 0.110 Uiso 1 1 calc R
H21C H 0.5371 0.3634 0.9544 0.110 Uiso 1 1 calc R
C22 C 0.1626(3) 0.4568(2) 0.72267(17) 0.0543(8) Uani 1 1 d .
H22A H 0.1846 0.4060 0.7493 0.081 Uiso 1 1 calc R
H22B H 0.2113 0.5035 0.7350 0.081 Uiso 1 1 calc R
H22C H 0.1665 0.4458 0.6705 0.081 Uiso 1 1 calc R
C23 C 0.0180(4) 0.55988(19) 0.70333(19) 0.0666(10) Uani 1 1 d .
H23A H 0.0250 0.5509 0.6510 0.100 Uiso 1 1 calc R
H23B H 0.0668 0.6055 0.7184 0.100 Uiso 1 1 calc R
H23C H -0.0572 0.5752 0.7149 0.100 Uiso 1 1 calc R
C24 C -0.3588(4) 0.3483(3) 0.6833(2) 0.0857(13) Uani 1 1 d .
H24A H -0.3511 0.3016 0.6489 0.129 Uiso 1 1 calc R
H24B H -0.3476 0.4020 0.6581 0.129 Uiso 1 1 calc R
H24C H -0.4319 0.3472 0.7044 0.129 Uiso 1 1 calc R
C25 C -0.0106(3) 0.74463(19) 1.0016(2) 0.0646(10) Uani 1 1 d .
H25A H -0.0134 0.7889 0.9645 0.097 Uiso 1 1 calc R
H25B H 0.0381 0.7623 1.0408 0.097 Uiso 1 1 calc R
H25C H -0.0837 0.7351 1.0211 0.097 Uiso 1 1 calc R
C26 C 0.1747(3) 0.6717(2) 0.9122(2) 0.0622(10) Uani 1 1 d .
H26A H 0.2052 0.6216 0.8886 0.093 Uiso 1 1 calc R
H26B H 0.2266 0.6932 0.9480 0.093 Uiso 1 1 calc R
H26C H 0.1604 0.7153 0.8759 0.093 Uiso 1 1 calc R
C27 C 0.0723(3) 0.5711(2) 1.03966(18) 0.0580(9) Uani 1 1 d .
H27A H 0.0050 0.5607 1.0666 0.087 Uiso 1 1 calc R
H27B H 0.1254 0.5985 1.0715 0.087 Uiso 1 1 calc R
H27C H 0.1019 0.5173 1.0223 0.087 Uiso 1 1 calc R
C28 C -0.2641(3) 0.5911(2) 0.97031(19) 0.0623(10) Uani 1 1 d .
H28A H -0.2573 0.5303 0.9791 0.093 Uiso 1 1 calc R
H28B H -0.3406 0.6053 0.9617 0.093 Uiso 1 1 calc R
H28C H -0.2376 0.6222 1.0127 0.093 Uiso 1 1 calc R
C29 C -0.2527(3) 0.5760(2) 0.80458(18) 0.0611(9) Uani 1 1 d .
H29A H -0.2402 0.6127 0.7627 0.092 Uiso 1 1 calc R
H29B H -0.3308 0.5725 0.8144 0.092 Uiso 1 1 calc R
H29C H -0.2243 0.5194 0.7942 0.092 Uiso 1 1 calc R
C30 C -0.2004(3) 0.73965(19) 0.8709(2) 0.0718(11) Uani 1 1 d .
H30A H -0.1862 0.7707 0.9158 0.108 Uiso 1 1 calc R
H30B H -0.2755 0.7499 0.8553 0.108 Uiso 1 1 calc R
H30C H -0.1503 0.7589 0.8331 0.108 Uiso 1 1 calc R

loop_
_atom_site_aniso_label
_atom_site_aniso_U_11
_atom_site_aniso_U_22
_atom_site_aniso_U_33
_atom_site_aniso_U_23
_atom_site_aniso_U_13
_atom_site_aniso_U_12
Zn 0.03498(16) 0.02967(14) 0.03877(16) -0.00315(13) 0.00354(14) 0.00242(13)
Si1 0.0410(5) 0.0332(4) 0.0497(5) -0.0069(3) 0.0036(4) -0.0001(4)
Si2 0.0382(5) 0.0344(4) 0.0463(5) 0.0041(3) 0.0033(4) 0.0071(3)
N1 0.0285(12) 0.0345(10) 0.0309(11) -0.0007(9) -0.0005(10) -0.0007(9)
N2 0.0492(15) 0.0374(12) 0.0409(13) 0.0058(10) 0.0117(11) 0.0017(12)
N3 0.0340(14) 0.0335(11) 0.0482(14) -0.0086(10) 0.0014(11) 0.0061(10)
O1 0.0287(10) 0.0323(9) 0.0597(13) -0.0043(9) -0.0027(9) 0.0024(8)
O2 0.0666(16) 0.0824(16) 0.0520(13) 0.0185(13) -0.0238(12) -0.0097(13)
C1 0.0372(16) 0.0332(13) 0.0310(14) -0.0050(11) 0.0035(12) 0.0012(12)
C2 0.0342(15) 0.0367(14) 0.0364(15) -0.0012(12) 0.0010(12) 0.0018(12)
C3 0.0332(16) 0.0511(16) 0.0397(16) -0.0022(14) -0.0017(13) 0.0108(13)
C4 0.0498(19) 0.0358(15) 0.0377(16) -0.0031(13) -0.0064(14) 0.0059(14)
C5 0.0466(18) 0.0354(14) 0.0368(15) -0.0002(12) -0.0066(14) -0.0017(13)
C6 0.0337(15) 0.0362(14) 0.0335(15) 0.0010(12) -0.0037(12) 0.0012(12)
C7 0.0389(16) 0.0347(13) 0.0407(15) 0.0021(11) 0.0032(13) -0.0028(12)
C8 0.0371(15) 0.0357(13) 0.0357(14) -0.0076(11) 0.0028(13) 0.0013(13)
C9 0.0518(18) 0.0575(16) 0.0284(14) -0.0012(12) 0.0064(15) 0.0090(17)
C10 0.0349(15) 0.0377(13) 0.0354(15) -0.0050(12) 0.0022(12) 0.0023(12)
C11 0.0260(14) 0.0409(14) 0.0400(15) -0.0023(14) 0.0037(13) 0.0034(11)
C12 0.0362(17) 0.0498(18) 0.0438(17) 0.0001(15) 0.0038(14) -0.0031(14)
C13 0.053(2) 0.0427(17) 0.067(2) 0.0055(16) 0.0109(18) -0.0068(16)
C14 0.045(2) 0.0499(19) 0.087(3) -0.0200(19) 0.0079(19) -0.0130(16)
C15 0.044(2) 0.070(2) 0.055(2) -0.0198(18) -0.0042(16) -0.0053(17)
C16 0.0352(17) 0.0542(17) 0.0418(17) -0.0043(14) -0.0012(13) 0.0018(14)
C17 0.063(2) 0.0417(16) 0.064(2) -0.0060(16) -0.0092(17) 0.0153(16)
C18 0.0311(16) 0.0470(17) 0.062(2) 0.0013(15) 0.0017(14) -0.0025(13)
C19 0.051(2) 0.063(2) 0.087(3) 0.014(2) 0.0097(17) -0.0082(18)
C20 0.052(2) 0.067(2) 0.079(2) -0.016(2) -0.0008(18) -0.0167(19)
C21 0.0356(18) 0.072(2) 0.113(3) -0.002(2) -0.005(2) -0.003(2)
C22 0.052(2) 0.0547(17) 0.056(2) -0.0044(16) 0.0143(16) -0.0029(16)
C23 0.090(3) 0.0548(18) 0.055(2) 0.0162(16) 0.019(2) 0.012(2)
C24 0.082(3) 0.117(3) 0.058(2) 0.007(2) -0.030(2) 0.010(3)
C25 0.069(3) 0.0462(17) 0.079(2) -0.0207(16) 0.0024(19) 0.0042(18)
C26 0.047(2) 0.058(2) 0.082(3) -0.0074(18) 0.0111(19) -0.0114(17)
C27 0.069(2) 0.0529(19) 0.053(2) -0.0064(16) -0.0016(17) 0.0042(17)
C28 0.053(2) 0.066(2) 0.068(2) 0.0046(19) 0.0143(18) -0.0030(18)
C29 0.057(2) 0.066(2) 0.060(2) -0.0024(18) -0.0161(18) 0.0170(18)
C30 0.073(3) 0.0429(17) 0.100(3) 0.014(2) 0.000(2) 0.0143(17)

loop_
_atom_type_symbol
_atom_type_description
_atom_type_scat_dispersion_real
_atom_type_scat_dispersion_imag
_atom_type_scat_source
C C 0.0033 0.0016 'International Tables Vol C Tables 4.2.6.8 and 6.1.1.4'
H H 0.0000 0.0000 'International Tables Vol C Tables 4.2.6.8 and 6.1.1.4'
N N 0.0061 0.0033 'International Tables Vol C Tables 4.2.6.8 and 6.1.1.4'
O O 0.0106 0.0060 'International Tables Vol C Tables 4.2.6.8 and 6.1.1.4'
Si Si 0.0817 0.0704 'International Tables Vol C Tables 4.2.6.8 and 6.1.1.4'
Zn Zn 0.2839 1.4301 'International Tables Vol C Tables 4.2.6.8 and 6.1.1.4'

loop_
_geom_angle_atom_site_label_1
_geom_angle_atom_site_label_2
_geom_angle_atom_site_label_3
_geom_angle
N3 Zn O1 120.05(9)
N3 Zn N1 126.61(9)
O1 Zn N1 95.67(7)
N3 Zn N2 117.00(9)
O1 Zn N2 104.89(9)
N1 Zn N2 85.93(8)
N3 Zn Si1 32.99(7)
O1 Zn Si1 87.23(6)
N1 Zn Si1 142.04(6)
N2 Zn Si1 129.91(6)
N3 Si1 C27 110.94(13)
N3 Si1 C26 109.55(15)
C27 Si1 C26 109.81(17)
N3 Si1 C25 115.92(14)
C27 Si1 C25 104.55(16)
C26 Si1 C25 105.78(16)
N3 Si1 Zn 37.85(7)
C27 Si1 Zn 90.45(10)
C26 Si1 Zn 88.59(11)
C25 Si1 Zn 153.77(12)
N3 Si2 C30 113.85(15)
N3 Si2 C28 111.35(14)
C30 Si2 C28 107.53(17)
N3 Si2 C29 115.94(14)
C30 Si2 C29 100.35(17)
C28 Si2 C29 106.93(16)
C8 N1 C7 111.63(19)
C8 N1 C10 112.4(2)
C7 N1 C10 109.9(2)
C8 N1 Zn 104.32(14)
C7 N1 Zn 106.45(15)
C10 N1 Zn 111.87(14)
C22 N2 C23 108.2(3)
C22 N2 C9 111.0(2)
C23 N2 C9 110.3(2)
C22 N2 Zn 112.02(18)
C23 N2 Zn 113.08(18)
C9 N2 Zn 102.19(15)
Si2 N3 Si1 122.56(13)
Si2 N3 Zn 127.18(13)
Si1 N3 Zn 109.17(12)
C1 O1 Zn 126.57(17)
C16 O2 C24 119.3(3)
O1 C1 C6 120.2(2)
O1 C1 C2 121.1(2)
C6 C1 C2 118.6(2)
C3 C2 C1 117.9(3)
C3 C2 C18 120.3(3)
C1 C2 C18 121.8(2)
C4 C3 C2 124.0(3)
C4 C3 H3 118.0
C2 C3 H3 118.0
C5 C4 C3 117.3(2)
C5 C4 C17 121.4(3)
C3 C4 C17 121.3(3)
C4 C5 C6 122.0(3)
C4 C5 H5 119.0
C6 C5 H5 119.0
C5 C6 C1 120.1(3)
C5 C6 C7 118.1(2)
C1 C6 C7 121.4(2)
C6 C7 N1 116.4(2)
C6 C7 H7A 108.2
N1 C7 H7A 108.2
C6 C7 H7B 108.2
N1 C7 H7B 108.2
H7A C7 H7B 107.3
N1 C8 C9 110.91(19)
N1 C8 H8A 109.5
C9 C8 H8A 109.5
N1 C8 H8B 109.5
C9 C8 H8B 109.5
H8A C8 H8B 108.0
N2 C9 C8 111.1(2)
N2 C9 H9A 109.4
C8 C9 H9A 109.4
N2 C9 H9B 109.4
C8 C9 H9B 109.4
H9A C9 H9B 108.0
N1 C10 C11 117.6(2)
N1 C10 H10A 107.9
C11 C10 H10A 107.9
N1 C10 H10B 107.9
C11 C10 H10B 107.9
H10A C10 H10B 107.2
C12 C11 C16 118.2(3)
C12 C11 C10 121.3(3)
C16 C11 C10 120.3(3)
C13 C12 C11 120.9(3)
C13 C12 H12 119.6
C11 C12 H12 119.6
C14 C13 C12 119.6(3)
C14 C13 H13 120.2
C12 C13 H13 120.2
C13 C14 C15 121.1(3)
C13 C14 H14 119.4
C15 C14 H14 119.4
C14 C15 C16 119.3(3)
C14 C15 H15 120.4
C16 C15 H15 120.4
O2 C16 C15 123.5(3)
O2 C16 C11 115.7(3)
C15 C16 C11 120.8(3)
C4 C17 H17A 109.5
C4 C17 H17B 109.5
H17A C17 H17B 109.5
C4 C17 H17C 109.5
H17A C17 H17C 109.5
H17B C17 H17C 109.5
C19 C18 C21 107.5(3)
C19 C18 C20 109.4(3)
C21 C18 C20 106.9(3)
C19 C18 C2 110.8(3)
C21 C18 C2 112.7(2)
C20 C18 C2 109.5(2)
C18 C19 H19A 109.5
C18 C19 H19B 109.5
H19A C19 H19B 109.5
C18 C19 H19C 109.5
H19A C19 H19C 109.5
H19B C19 H19C 109.5
C18 C20 H20A 109.5
C18 C20 H20B 109.5
H20A C20 H20B 109.5
C18 C20 H20C 109.5
H20A C20 H20C 109.5
H20B C20 H20C 109.5
C18 C21 H21A 109.5
C18 C21 H21B 109.5
H21A C21 H21B 109.5
C18 C21 H21C 109.5
H21A C21 H21C 109.5
H21B C21 H21C 109.5
N2 C22 H22A 109.5
N2 C22 H22B 109.5
H22A C22 H22B 109.5
N2 C22 H22C 109.5
H22A C22 H22C 109.5
H22B C22 H22C 109.5
N2 C23 H23A 109.5
N2 C23 H23B 109.5
H23A C23 H23B 109.5
N2 C23 H23C 109.5
H23A C23 H23C 109.5
H23B C23 H23C 109.5
O2 C24 H24A 109.5
O2 C24 H24B 109.5
H24A C24 H24B 109.5
O2 C24 H24C 109.5
H24A C24 H24C 109.5
H24B C24 H24C 109.5
Si1 C25 H25A 109.5
Si1 C25 H25B 109.5
H25A C25 H25B 109.5
Si1 C25 H25C 109.5
H25A C25 H25C 109.5
H25B C25 H25C 109.5
Si1 C26 H26A 109.5
Si1 C26 H26B 109.5
H26A C26 H26B 109.5
Si1 C26 H26C 109.5
H26A C26 H26C 109.5
H26B C26 H26C 109.5
Si1 C27 H27A 109.5
Si1 C27 H27B 109.5
H27A C27 H27B 109.5
Si1 C27 H27C 109.5
H27A C27 H27C 109.5
H27B C27 H27C 109.5
Si2 C28 H28A 109.5
Si2 C28 H28B 109.5
H28A C28 H28B 109.5
Si2 C28 H28C 109.5
H28A C28 H28C 109.5
H28B C28 H28C 109.5
Si2 C29 H29A 109.5
Si2 C29 H29B 109.5
H29A C29 H29B 109.5
Si2 C29 H29C 109.5
H29A C29 H29C 109.5
H29B C29 H29C 109.5
Si2 C30 H30A 109.5
Si2 C30 H30B 109.5
H30A C30 H30B 109.5
Si2 C30 H30C 109.5
H30A C30 H30C 109.5
H30B C30 H30C 109.5

loop_
_geom_bond_atom_site_label_1
_geom_bond_atom_site_label_2
_geom_bond_distance
Zn N3 1.935(2)
Zn O1 1.9366(18)
Zn N1 2.1293(19)
Zn N2 2.150(2)
Zn Si1 2.9790(8)
Si1 N3 1.717(2)
Si1 C27 1.859(3)
Si1 C26 1.862(3)
Si1 C25 1.875(3)
Si2 N3 1.703(2)
Si2 C30 1.874(3)
Si2 C28 1.874(3)
Si2 C29 1.874(3)
N1 C8 1.489(3)
N1 C7 1.493(3)
N1 C10 1.493(3)
N2 C22 1.473(4)
N2 C23 1.479(4)
N2 C9 1.479(4)
O1 C1 1.337(3)
O2 C16 1.364(4)
O2 C24 1.416(4)
C1 C6 1.411(4)
C1 C2 1.418(4)
C2 C3 1.391(4)
C2 C18 1.541(4)
C3 C4 1.378(4)
C3 H3 0.9300
C4 C5 1.376(4)
C4 C17 1.512(4)
C5 C6 1.390(4)
C5 H5 0.9300
C6 C7 1.493(4)
C7 H7A 0.9700
C7 H7B 0.9700
C8 C9 1.512(3)
C8 H8A 0.9700
C8 H8B 0.9700
C9 H9A 0.9700
C9 H9B 0.9700
C10 C11 1.511(4)
C10 H10A 0.9700
C10 H10B 0.9700
C11 C12 1.386(4)
C11 C16 1.392(4)
C12 C13 1.381(4)
C12 H12 0.9300
C13 C14 1.364(5)
C13 H13 0.9300
C14 C15 1.374(5)
C14 H14 0.9300
C15 C16 1.380(4)
C15 H15 0.9300
C17 H17A 0.9600
C17 H17B 0.9600
C17 H17C 0.9600
C18 C19 1.529(4)
C18 C21 1.532(4)
C18 C20 1.540(4)
C19 H19A 0.9600
C19 H19B 0.9600
C19 H19C 0.9600
C20 H20A 0.9600
C20 H20B 0.9600
C20 H20C 0.9600
C21 H21A 0.9600
C21 H21B 0.9600
C21 H21C 0.9600
C22 H22A 0.9600
C22 H22B 0.9600
C22 H22C 0.9600
C23 H23A 0.9600
C23 H23B 0.9600
C23 H23C 0.9600
C24 H24A 0.9600
C24 H24B 0.9600
C24 H24C 0.9600
C25 H25A 0.9600
C25 H25B 0.9600
C25 H25C 0.9600
C26 H26A 0.9600
C26 H26B 0.9600
C26 H26C 0.9600
C27 H27A 0.9600
C27 H27B 0.9600
C27 H27C 0.9600
C28 H28A 0.9600
C28 H28B 0.9600
C28 H28C 0.9600
C29 H29A 0.9600
C29 H29B 0.9600
C29 H29C 0.9600
C30 H30A 0.9600
C30 H30B 0.9600
C30 H30C 0.9600

loop_
_geom_torsion_atom_site_label_1
_geom_torsion_atom_site_label_2
_geom_torsion_atom_site_label_3
_geom_torsion_atom_site_label_4
_geom_torsion
O1 Zn Si1 N3 -174.49(14)
N1 Zn Si1 N3 -78.80(16)
N2 Zn Si1 N3 78.36(16)
N3 Zn Si1 C27 124.92(17)
O1 Zn Si1 C27 -49.56(13)
N1 Zn Si1 C27 46.12(15)
N2 Zn Si1 C27 -156.71(14)
N3 Zn Si1 C26 -125.27(17)
O1 Zn Si1 C26 60.24(14)
N1 Zn Si1 C26 155.93(15)
N2 Zn Si1 C26 -46.91(15)
N3 Zn Si1 C25 -0.8(3)
O1 Zn Si1 C25 -175.3(3)
N1 Zn Si1 C25 -79.6(3)
N2 Zn Si1 C25 77.5(3)
N3 Zn N1 C8 131.03(16)
O1 Zn N1 C8 -94.48(16)
N2 Zn N1 C8 10.10(16)
Si1 Zn N1 C8 172.74(12)
N3 Zn N1 C7 -110.81(17)
O1 Zn N1 C7 23.68(16)
N2 Zn N1 C7 128.26(16)
Si1 Zn N1 C7 -69.10(18)
N3 Zn N1 C10 9.2(2)
O1 Zn N1 C10 143.71(17)
N2 Zn N1 C10 -111.71(17)
Si1 Zn N1 C10 50.9(2)
N3 Zn N2 C22 130.02(18)
O1 Zn N2 C22 -5.8(2)
N1 Zn N2 C22 -100.58(19)
Si1 Zn N2 C22 93.26(18)
N3 Zn N2 C23 7.4(3)
O1 Zn N2 C23 -128.4(2)
N1 Zn N2 C23 136.8(2)
Si1 Zn N2 C23 -29.3(3)
N3 Zn N2 C9 -111.15(17)
O1 Zn N2 C9 113.04(17)
N1 Zn N2 C9 18.24(17)
Si1 Zn N2 C9 -147.91(14)
C30 Si2 N3 Si1 52.0(2)
C28 Si2 N3 Si1 -69.7(2)
C29 Si2 N3 Si1 167.72(16)
C30 Si2 N3 Zn -141.25(19)
C28 Si2 N3 Zn 96.98(19)
C29 Si2 N3 Zn -25.6(2)
C27 Si1 N3 Si2 107.44(18)
C26 Si1 N3 Si2 -131.16(18)
C25 Si1 N3 Si2 -11.6(2)
Zn Si1 N3 Si2 168.8(2)
C27 Si1 N3 Zn -61.39(17)
C26 Si1 N3 Zn 60.01(16)
C25 Si1 N3 Zn 179.59(14)
O1 Zn N3 Si2 -161.80(13)
N1 Zn N3 Si2 -36.9(2)
N2 Zn N3 Si2 69.31(18)
Si1 Zn N3 Si2 -168.2(3)
O1 Zn N3 Si1 6.37(16)
N1 Zn N3 Si1 131.26(11)
N2 Zn N3 Si1 -122.53(12)
N3 Zn O1 C1 157.6(2)
N1 Zn O1 C1 19.1(2)
N2 Zn O1 C1 -68.2(2)
Si1 Zn O1 C1 161.1(2)
Zn O1 C1 C6 -30.3(3)
Zn O1 C1 C2 151.6(2)
O1 C1 C2 C3 -178.7(2)
C6 C1 C2 C3 3.1(4)
O1 C1 C2 C18 3.4(4)
C6 C1 C2 C18 -174.7(3)
C1 C2 C3 C4 -2.1(4)
C18 C2 C3 C4 175.8(3)
C2 C3 C4 C5 0.0(4)
C2 C3 C4 C17 -178.6(3)
C3 C4 C5 C6 1.0(4)
C17 C4 C5 C6 179.6(3)
C4 C5 C6 C1 0.1(4)
C4 C5 C6 C7 -173.2(3)
O1 C1 C6 C5 179.6(2)
C2 C1 C6 C5 -2.3(4)
O1 C1 C6 C7 -7.3(4)
C2 C1 C6 C7 170.9(2)
C5 C6 C7 N1 -126.5(3)
C1 C6 C7 N1 60.2(3)
C8 N1 C7 C6 52.7(3)
C10 N1 C7 C6 178.2(2)
Zn N1 C7 C6 -60.5(2)
C7 N1 C8 C9 -152.0(2)
C10 N1 C8 C9 84.0(3)
Zn N1 C8 C9 -37.5(3)
C22 N2 C9 C8 75.1(3)
C23 N2 C9 C8 -165.0(2)
Zn N2 C9 C8 -44.5(2)
N1 C8 C9 N2 59.1(3)
C8 N1 C10 C11 53.4(3)
C7 N1 C10 C11 -71.6(3)
Zn N1 C10 C11 170.41(19)
N1 C10 C11 C12 89.4(3)
N1 C10 C11 C16 -96.0(3)
C16 C11 C12 C13 2.8(4)
C10 C11 C12 C13 177.5(3)
C11 C12 C13 C14 -0.7(5)
C12 C13 C14 C15 -1.3(5)
C13 C14 C15 C16 1.1(5)
C24 O2 C16 C15 19.0(5)
C24 O2 C16 C11 -160.3(3)
C14 C15 C16 O2 -178.2(3)
C14 C15 C16 C11 1.1(5)
C12 C11 C16 O2 176.4(3)
C10 C11 C16 O2 1.6(4)
C12 C11 C16 C15 -3.0(4)
C10 C11 C16 C15 -177.8(3)
C3 C2 C18 C19 119.2(3)
C1 C2 C18 C19 -63.0(4)
C3 C2 C18 C21 -1.2(4)
C1 C2 C18 C21 176.6(3)
C3 C2 C18 C20 -120.0(3)
C1 C2 C18 C20 57.7(4)
